data_7708156
loop_
_publ_author_name
'Gao, Bohong'
'Hao, Pengfei'
'Li, Gao-Peng'
'Shen, Junju'
'Fu, Yunlong'

_publ_section_title
;
 An electron-deficient naphthalene diimide-based metal-organic framework
 for detecting electron-rich molecules through photo-/chemo-induced
 chromism
;
_journal_name_full 'Dalton Transactions'
_journal_paper_doi 10.1039/D1DT02555D
_journal_year 2021
_chemical_formula_moiety 'C25 H14 N2 O6 Zn, 3(C3 H7 N O)'
_chemical_formula_sum 'C34 H35 N5 O9 Zn'
_chemical_formula_weight 723.04
_chemical_properties_physical Light-sensitive,Photo-sensitive
_space_group_crystal_system monoclinic
_space_group_IT_number 14
_space_group_name_Hall '-P 2ybc'
_space_group_name_H-M_alt 'P 1 21/c 1'
_atom_sites_solution_hydrogens mixed
_atom_sites_solution_primary dual
_audit_creation_date 2020-12-29
_audit_creation_method
;
Olex2 1.3
(compiled 2020.11.12 svn.r5f609507 for OlexSys, GUI svn.r6226)
;
_audit_update_record
;
2020-12-29 deposited with the CCDC.	2021-08-31 downloaded from the CCDC.
;
_cell_angle_alpha 90
_cell_angle_beta 101.046(3)
_cell_angle_gamma 90
_cell_formula_units_Z 4
_cell_length_a 10.4323(13)
_cell_length_b 19.699(3)
_cell_length_c 17.150(2)
_cell_measurement_reflns_used 9967
_cell_measurement_temperature 273.15
_cell_measurement_theta_max 28.32
_cell_measurement_theta_min 2.40
_cell_volume 3459.1(8)
_computing_cell_refinement 'SAINT v8.37A (Bruker, 2015)'
_computing_data_reduction 'SAINT v8.37A (Bruker, 2015)'
_computing_molecular_graphics 'Olex2 1.3 (Dolomanov et al., 2009)'
_computing_publication_material 'Olex2 1.3 (Dolomanov et al., 2009)'
_computing_structure_refinement 'XL  (Sheldrick, 2008)'
_computing_structure_solution 'SHELXT 2014/5 (Sheldrick, 2014)'
_diffrn_ambient_temperature 273.15
_diffrn_measured_fraction_theta_full 0.997
_diffrn_measured_fraction_theta_max 0.996
_diffrn_measurement_device_type 'CCD area detector'
_diffrn_measurement_method 'phi and omega scans'
_diffrn_radiation_monochromator graphite
_diffrn_radiation_type MoK\a
_diffrn_radiation_wavelength 0.71073
_diffrn_reflns_av_R_equivalents 0.0232
_diffrn_reflns_av_unetI/netI 0.0178
_diffrn_reflns_Laue_measured_fraction_full 0.997
_diffrn_reflns_Laue_measured_fraction_max 0.996
_diffrn_reflns_limit_h_max 13
_diffrn_reflns_limit_h_min -13
_diffrn_reflns_limit_k_max 26
_diffrn_reflns_limit_k_min -26
_diffrn_reflns_limit_l_max 22
_diffrn_reflns_limit_l_min -19
_diffrn_reflns_number 50746
_diffrn_reflns_point_group_measured_fraction_full 0.997
_diffrn_reflns_point_group_measured_fraction_max 0.996
_diffrn_reflns_theta_full 25.242
_diffrn_reflns_theta_max 28.372
_diffrn_reflns_theta_min 2.242
_diffrn_source_current 1.0
_diffrn_source_power 0.05
_diffrn_source_voltage 50.0
_exptl_absorpt_coefficient_mu 0.771
_exptl_absorpt_correction_type multi-scan
_exptl_crystal_colour yellow
_exptl_crystal_density_diffrn 1.388
_exptl_crystal_description block
_exptl_crystal_F_000 1504
_exptl_crystal_size_max 0.673
_exptl_crystal_size_mid 0.398
_exptl_crystal_size_min 0.078
_exptl_transmission_factor_max 0.942
_exptl_transmission_factor_min 0.699
_refine_diff_density_max 0.779
_refine_diff_density_min -0.658
_refine_diff_density_rms 0.141
_refine_ls_extinction_method none
_refine_ls_goodness_of_fit_ref 1.074
_refine_ls_hydrogen_treatment constr
_refine_ls_matrix_type full
_refine_ls_number_parameters 492
_refine_ls_number_reflns 8609
_refine_ls_number_restraints 129
_refine_ls_restrained_S_all 1.122
_refine_ls_R_factor_all 0.0536
_refine_ls_R_factor_gt 0.0406
_refine_ls_shift/su_max 0.002
_refine_ls_shift/su_mean 0.000
_refine_ls_structure_factor_coef Fsqd
_refine_ls_weighting_details 'w=1/[\s^2^(Fo^2^)+(0.0800P)^2^+1.9226P] where P=(Fo^2^+2Fc^2^)/3'
_refine_ls_weighting_scheme calc
_refine_ls_wR_factor_gt 0.1243
_refine_ls_wR_factor_ref 0.1399
_reflns_Friedel_coverage 0.000
_reflns_number_gt 6828
_reflns_number_total 8609
_reflns_threshold_expression 'I > 2\s(I)'
_cod_data_source_file d1dt02555d2.cif
_cod_data_source_block aa
_cod_original_cell_volume 3459.1(7)
_cod_database_code 7708156
_shelx_shelxl_version_number 2014/7
_shelx_space_group_comment
;
The symmetry employed for this shelxl refinement is uniquely defined
by the following loop, which should always be used as a source of
symmetry information in preference to the above space-group names.
They are only intended as comments.
;
_olex2_refinement_description
;
1. Fixed Uiso
 At 1.2 times of:
  All C(H) groups, All C(H,H) groups
 At 1.5 times of:
  All C(H,H,H) groups
2. Restrained distances
 N5-C33 = N5-C34 = N5-C32
 1.45 with sigma of 0.01
 O9A-C33A = O9-C33
 1.25 with sigma of 0.01
 C32-C33 = C33-C34 = C34-C32
 2.5 with sigma of 0.01
 N5A-C33A = N4-C31 = N5A-C34A = N5A-C32A
 1.45 with sigma of 0.01
 N3-C27
 1.45 with sigma of 0.01
 N5-C33 \\sim N5A-C33A
 with sigma of 0.02
 N5-C32 \\sim N5A-C32A
 with sigma of 0.02
 N5-C34 \\sim N5A-C34A
 with sigma of 0.02
 C33-C32 \\sim C33A-C32A
 with sigma of 0.04
 C33-O9 \\sim C33A-O9A
 with sigma of 0.02
 C33-C34 \\sim C33A-C34A
 with sigma of 0.04
 C32-C34 \\sim C32A-C34A
 with sigma of 0.04
 N5-O9 \\sim N5A-O9A
 with sigma of 0.04
3. Uiso/Uaniso restraints and constraints
Uanis(C34) \\sim Ueq, Uanis(N5) \\sim Ueq, Uanis(C33) \\sim Ueq, Uanis(C32)
\\sim Ueq, Uanis(O9) \\sim Ueq, Uanis(C33A) \\sim Ueq, Uanis(O9A) \\sim Ueq,
Uanis(N5A) \\sim Ueq, Uanis(C32A) \\sim Ueq, Uanis(C34A) \\sim Ueq: with sigma
of 0.01 and sigma for terminal atoms of 0.01
4. Rigid body (RIGU) restrains
 O8, N4, C29, C30, C31
 with sigma for 1-2 distances of 0.004 and sigma for 1-3 distances of 0.004
 O7, N3, C26, C27, C28
 with sigma for 1-2 distances of 0.004 and sigma for 1-3 distances of 0.004
5. Others
 Sof(O9A)=Sof(N5A)=Sof(C32A)=Sof(H32D)=Sof(H32E)=Sof(H32F)=Sof(C33A)=Sof(H33A)=
 Sof(C34A)=Sof(H34D)=Sof(H34E)=Sof(H34F)=1-FVAR(1)
 Sof(O9)=Sof(N5)=Sof(C32)=Sof(H32A)=Sof(H32B)=Sof(H32C)=Sof(C33)=Sof(H33)=
 Sof(C34)=Sof(H34A)=Sof(H34B)=Sof(H34C)=FVAR(1)
6.a Riding coordinates:
 C32(H32A,H32B,H32C), C33(H33), C34(H34A,H34B,H34C), C32A(H32D,H32E,H32F),
 C33A(H33A), C34A(H34D,H34E,H34F)
6.b Secondary CH2 refined with riding coordinates:
 C6(H6A,H6B)
6.c Aromatic/amide H refined with riding coordinates:
 C1(H1), C2(H2), C3(H3), C5(H5), C12(H12), C13(H13), C16(H16), C17(H17),
 C20(H20), C21(H21), C22(H22), C24(H24), C28(H28), C31(H31)
6.d Idealised Me refined as rotating group:
 C26(H26A,H26B,H26C), C27(H27A,H27B,H27C), C29(H29A,H29B,H29C), C30(H30A,H30B,
 H30C)
;
_olex2_submission_special_instructions 'No special instructions were received'

loop_
_space_group_symop_operation_xyz
'x, y, z'
'-x, y+1/2, -z+1/2'
'-x, -y, -z'
'x, -y-1/2, z-1/2'

loop_
_atom_site_label
_atom_site_type_symbol
_atom_site_fract_x
_atom_site_fract_y
_atom_site_fract_z
_atom_site_U_iso_or_equiv
_atom_site_adp_type
_atom_site_occupancy
_atom_site_site_symmetry_order
_atom_site_calc_flag
_atom_site_refinement_flags_posn
_atom_site_refinement_flags_adp
_atom_site_refinement_flags_occupancy
_atom_site_disorder_assembly
_atom_site_disorder_group
Zn1 Zn 0.85629(2) 0.50118(2) 0.47202(2) 0.02112(9) Uani 1 1 d . . . . .
O1 O 0.2740(2) 0.53410(17) 0.17257(13) 0.0833(8) Uani 1 1 d . . . . .
O2 O 0.6081(2) 0.38429(12) 0.20724(12) 0.0703(6) Uani 1 1 d . . . . .
O3 O 0.85529(16) 0.42204(8) 0.54783(10) 0.0420(4) Uani 1 1 d . . . . .
O4 O 1.07158(17) 0.42255(8) 0.58809(10) 0.0438(4) Uani 1 1 d . . . . .
O5 O 0.90987(16) 0.06634(8) 0.89365(9) 0.0410(4) Uani 1 1 d . . . . .
O6 O 1.12653(17) 0.06670(8) 0.93412(9) 0.0429(4) Uani 1 1 d . . . . .
N1 N 0.66424(18) 0.51529(10) 0.42458(11) 0.0328(4) Uani 1 1 d . . . . .
N2 N 0.4368(2) 0.45660(13) 0.18780(11) 0.0499(5) Uani 1 1 d . . . . .
C1 C 0.5965(3) 0.56420(17) 0.45187(17) 0.0624(8) Uani 1 1 d . . . . .
H1 H 0.6391 0.5926 0.4919 0.075 Uiso 1 1 calc R U . . .
C2 C 0.4659(3) 0.5741(2) 0.4228(2) 0.0929(14) Uani 1 1 d . . . . .
H2 H 0.4205 0.6080 0.4439 0.112 Uiso 1 1 calc R U . . .
C3 C 0.4024(3) 0.5334(2) 0.36209(19) 0.0769(11) Uani 1 1 d . . . . .
H3 H 0.3138 0.5394 0.3420 0.092 Uiso 1 1 calc R U . . .
C4 C 0.4711(2) 0.48418(15) 0.33183(14) 0.0460(6) Uani 1 1 d . . . . .
C5 C 0.6015(2) 0.47599(12) 0.36578(12) 0.0352(4) Uani 1 1 d . . . . .
H5 H 0.6480 0.4414 0.3468 0.042 Uiso 1 1 calc R U . . .
C6 C 0.4075(3) 0.43781(16) 0.26583(14) 0.0553(7) Uani 1 1 d . . . . .
H6A H 0.4370 0.3917 0.2784 0.066 Uiso 1 1 calc R U . . .
H6B H 0.3137 0.4388 0.2626 0.066 Uiso 1 1 calc R U . . .
C7 C 0.3582(3) 0.50635(16) 0.14495(18) 0.0568(8) Uani 1 1 d . . . . .
C8 C 0.5420(3) 0.42513(15) 0.16407(14) 0.0517(6) Uani 1 1 d . . . . .
C9 C 0.5675(3) 0.44345(15) 0.08474(14) 0.0515(6) Uani 1 1 d . . . . .
C10 C 0.4877(3) 0.49153(14) 0.03799(15) 0.0467(6) Uani 1 1 d . . . . .
C11 C 0.3838(3) 0.52334(18) 0.06506(16) 0.0548(6) Uani 1 1 d . . . . .
C12 C 0.3057(3) 0.5690(2) 0.01776(18) 0.0722(9) Uani 1 1 d . . . . .
H12 H 0.2359 0.5889 0.0357 0.087 Uiso 1 1 calc R U . . .
C13 C 0.6699(3) 0.41420(19) 0.05727(17) 0.0699(9) Uani 1 1 d . . . . .
H13 H 0.7233 0.3830 0.0888 0.084 Uiso 1 1 calc R U . . .
C14 C 0.9600(2) 0.39948(10) 0.58806(12) 0.0321(4) Uani 1 1 d . . . . .
C15 C 0.9503(2) 0.33888(10) 0.64002(12) 0.0332(4) Uani 1 1 d . . . . .
C16 C 0.8296(2) 0.30571(12) 0.63661(14) 0.0416(5) Uani 1 1 d . . . . .
H16 H 0.7556 0.3219 0.6027 0.050 Uiso 1 1 calc R U . . .
C17 C 0.8201(2) 0.25012(12) 0.68250(14) 0.0417(5) Uani 1 1 d . . . . .
H17 H 0.7399 0.2286 0.6793 0.050 Uiso 1 1 calc R U . . .
C18 C 0.9317(2) 0.22478(10) 0.73512(12) 0.0333(4) Uani 1 1 d . . . . .
C19 C 1.0533(2) 0.25763(11) 0.73839(13) 0.0354(4) Uani 1 1 d . . . . .
C20 C 1.0597(2) 0.31514(11) 0.68973(13) 0.0372(5) Uani 1 1 d . . . . .
H20 H 1.1392 0.3371 0.6916 0.045 Uiso 1 1 calc R U . . .
C21 C 1.1650(2) 0.23149(13) 0.79004(15) 0.0477(6) Uani 1 1 d . . . . .
H21 H 1.2457 0.2522 0.7920 0.057 Uiso 1 1 calc R U . . .
C22 C 1.1558(2) 0.17656(12) 0.83680(14) 0.0431(5) Uani 1 1 d . . . . .
H22 H 1.2303 0.1597 0.8697 0.052 Uiso 1 1 calc R U . . .
C23 C 1.0340(2) 0.14493(10) 0.83573(12) 0.0325(4) Uani 1 1 d . . . . .
C24 C 0.9251(2) 0.16815(10) 0.78500(12) 0.0342(4) Uani 1 1 d . . . . .
H24 H 0.8456 0.1463 0.7833 0.041 Uiso 1 1 calc R U . . .
C25 C 1.0228(2) 0.08791(10) 0.89207(11) 0.0307(4) Uani 1 1 d . . . . .
O7 O 0.6638(4) 0.5759(3) 0.1928(3) 0.178(2) Uani 1 1 d . U . . .
N3 N 0.8623(3) 0.54954(17) 0.17364(19) 0.0835(8) Uani 1 1 d D U . . .
C26 C 0.9811(8) 0.5153(4) 0.2095(5) 0.148(2) Uani 1 1 d . U . . .
H26A H 1.0517 0.5474 0.2190 0.223 Uiso 1 1 calc R U . . .
H26B H 1.0003 0.4803 0.1745 0.223 Uiso 1 1 calc R U . . .
H26C H 0.9705 0.4954 0.2590 0.223 Uiso 1 1 calc R U . . .
C27 C 0.8547(10) 0.5863(4) 0.1048(3) 0.216(4) Uani 1 1 d D U . . .
H27A H 0.7668 0.6020 0.0872 0.323 Uiso 1 1 calc R U . . .
H27B H 0.8794 0.5581 0.0645 0.323 Uiso 1 1 calc R U . . .
H27C H 0.9126 0.6246 0.1145 0.323 Uiso 1 1 calc R U . . .
C28 C 0.7660(5) 0.5474(3) 0.2154(3) 0.1119(15) Uani 1 1 d . U . . .
H28 H 0.7787 0.5233 0.2629 0.134 Uiso 1 1 calc R U . . .
O8 O 0.5006(6) 0.7675(6) 0.0118(5) 0.291(5) Uani 1 1 d . U . . .
N4 N 0.4127(4) 0.7374(2) 0.1147(3) 0.1043(11) Uani 1 1 d D U . . .
C29 C 0.4263(7) 0.6975(4) 0.1855(4) 0.164(3) Uani 1 1 d . U . . .
H29A H 0.4960 0.6655 0.1868 0.246 Uiso 1 1 calc R U . . .
H29B H 0.3463 0.6736 0.1861 0.246 Uiso 1 1 calc R U . . .
H29C H 0.4457 0.7267 0.2311 0.246 Uiso 1 1 calc R U . . .
C30 C 0.3119(10) 0.7813(5) 0.0961(5) 0.228(5) Uani 1 1 d . U . . .
H30A H 0.2364 0.7576 0.0683 0.341 Uiso 1 1 calc R U . . .
H30B H 0.3350 0.8167 0.0629 0.341 Uiso 1 1 calc R U . . .
H30C H 0.2928 0.8007 0.1439 0.341 Uiso 1 1 calc R U . . .
C31 C 0.5039(6) 0.7273(4) 0.0683(5) 0.155(2) Uani 1 1 d D U . . .
H31 H 0.5649 0.6924 0.0783 0.186 Uiso 1 1 calc R U . . .
O9 O 0.9825(9) 0.1318(6) 0.5610(6) 0.152(3) Uani 0.536(8) 1 d D U P A 1
N5 N 1.1644(11) 0.1977(7) 0.5627(10) 0.156(7) Uani 0.536(8) 1 d D U P A 1
C32 C 1.2971(9) 0.2103(8) 0.6071(8) 0.169(6) Uani 0.536(8) 1 d D U P A 1
H32A H 1.2939 0.2210 0.6613 0.253 Uiso 0.536(8) 1 d R U P A 1
H32B H 1.3502 0.1707 0.6055 0.253 Uiso 0.536(8) 1 d R U P A 1
H32C H 1.3339 0.2478 0.5833 0.253 Uiso 0.536(8) 1 d R U P A 1
C33 C 1.0937(9) 0.1433(5) 0.5897(5) 0.096(3) Uani 0.536(8) 1 d D U P A 1
H33 H 1.1359 0.1170 0.6320 0.115 Uiso 0.536(8) 1 d R U P A 1
C34 C 1.1091(13) 0.2448(5) 0.5024(6) 0.137(4) Uani 0.536(8) 1 d D U P A 1
H34A H 1.0773 0.2205 0.4541 0.205 Uiso 0.536(8) 1 d R U P A 1
H34B H 1.0379 0.2683 0.5187 0.205 Uiso 0.536(8) 1 d R U P A 1
H34C H 1.1740 0.2770 0.4938 0.205 Uiso 0.536(8) 1 d R U P A 1
O9A O 0.9391(16) 0.1732(9) 0.5138(11) 0.218(7) Uani 0.464(8) 1 d D U P A 2
N5A N 1.1426(9) 0.2018(5) 0.5577(7) 0.075(3) Uani 0.464(8) 1 d D U P A 2
C32A C 1.2321(13) 0.2586(7) 0.5510(9) 0.143(5) Uani 0.464(8) 1 d D U P A 2
H32D H 1.2425 0.2627 0.4968 0.215 Uiso 0.464(8) 1 d R U P A 2
H32E H 1.1944 0.2996 0.5669 0.215 Uiso 0.464(8) 1 d R U P A 2
H32F H 1.3159 0.2512 0.5845 0.215 Uiso 0.464(8) 1 d R U P A 2
C33A C 1.0204(10) 0.2161(7) 0.5078(6) 0.115(4) Uani 0.464(8) 1 d D U P A 2
H33A H 1.0055 0.2534 0.4741 0.137 Uiso 0.464(8) 1 d R U P A 2
C34A C 1.2098(18) 0.1445(7) 0.6000(9) 0.167(6) Uani 0.464(8) 1 d D U P A 2
H34D H 1.1594 0.1252 0.6358 0.251 Uiso 0.464(8) 1 d R U P A 2
H34E H 1.2232 0.1110 0.5617 0.251 Uiso 0.464(8) 1 d R U P A 2
H34F H 1.2928 0.1593 0.6294 0.251 Uiso 0.464(8) 1 d R U P A 2

loop_
_atom_site_aniso_label
_atom_site_aniso_U_11
_atom_site_aniso_U_22
_atom_site_aniso_U_33
_atom_site_aniso_U_23
_atom_site_aniso_U_13
_atom_site_aniso_U_12
Zn1 0.02580(14) 0.01707(13) 0.01989(13) -0.00022(7) 0.00289(9) 0.00090(7)
O1 0.0620(14) 0.135(2) 0.0568(13) 0.0102(14) 0.0222(11) 0.0320(15)
O2 0.0747(14) 0.0861(16) 0.0458(10) 0.0087(10) 0.0008(10) 0.0220(12)
O3 0.0481(9) 0.0332(8) 0.0452(9) 0.0209(7) 0.0104(7) 0.0045(7)
O4 0.0475(9) 0.0341(8) 0.0509(9) 0.0214(7) 0.0124(7) -0.0027(7)
O5 0.0470(9) 0.0374(8) 0.0394(8) 0.0189(6) 0.0099(7) -0.0032(7)
O6 0.0485(9) 0.0400(8) 0.0384(8) 0.0209(7) 0.0034(7) 0.0012(7)
N1 0.0282(9) 0.0397(9) 0.0290(8) -0.0028(7) 0.0022(7) 0.0037(7)
N2 0.0402(11) 0.0732(15) 0.0327(9) -0.0042(9) -0.0020(8) -0.0043(10)
C1 0.0475(14) 0.079(2) 0.0533(15) -0.0272(14) -0.0087(12) 0.0262(14)
C2 0.0546(18) 0.133(3) 0.081(2) -0.049(2) -0.0129(16) 0.052(2)
C3 0.0367(14) 0.130(3) 0.0571(17) -0.023(2) -0.0090(12) 0.0277(18)
C4 0.0324(12) 0.0727(16) 0.0317(11) -0.0016(11) 0.0031(9) -0.0047(11)
C5 0.0338(11) 0.0421(11) 0.0290(10) -0.0032(9) 0.0041(8) -0.0025(9)
C6 0.0416(13) 0.084(2) 0.0371(12) -0.0026(12) -0.0008(10) -0.0162(13)
C7 0.0407(14) 0.086(2) 0.0408(14) -0.0030(12) 0.0014(11) 0.0059(12)
C8 0.0466(14) 0.0671(17) 0.0371(12) -0.0060(11) -0.0030(10) 0.0014(12)
C9 0.0449(13) 0.0698(17) 0.0360(12) -0.0046(11) -0.0020(10) 0.0075(12)
C10 0.0351(12) 0.0671(16) 0.0346(12) -0.0062(10) -0.0019(10) 0.0052(10)
C11 0.0428(14) 0.0806(18) 0.0389(13) -0.0035(13) 0.0026(10) 0.0128(14)
C12 0.0603(18) 0.107(3) 0.0502(15) 0.0055(16) 0.0125(13) 0.0372(18)
C13 0.0623(18) 0.098(2) 0.0473(15) 0.0082(16) 0.0044(13) 0.0343(17)
C14 0.0462(12) 0.0223(8) 0.0298(9) 0.0082(7) 0.0121(8) 0.0041(8)
C15 0.0424(11) 0.0245(9) 0.0343(10) 0.0114(8) 0.0111(8) 0.0003(8)
C16 0.0382(11) 0.0382(11) 0.0476(12) 0.0207(10) 0.0056(9) 0.0045(9)
C17 0.0336(11) 0.0403(12) 0.0496(13) 0.0211(10) 0.0044(9) -0.0038(9)
C18 0.0361(10) 0.0285(9) 0.0355(10) 0.0126(8) 0.0070(8) -0.0006(8)
C19 0.0379(11) 0.0312(10) 0.0368(10) 0.0150(8) 0.0064(8) -0.0038(8)
C20 0.0391(11) 0.0314(10) 0.0406(11) 0.0163(9) 0.0062(9) -0.0052(8)
C21 0.0364(12) 0.0491(13) 0.0543(14) 0.0269(11) 0.0006(10) -0.0071(10)
C22 0.0379(12) 0.0442(12) 0.0446(12) 0.0218(10) 0.0011(9) -0.0010(9)
C23 0.0403(11) 0.0276(9) 0.0296(9) 0.0107(7) 0.0070(8) -0.0005(8)
C24 0.0374(11) 0.0291(9) 0.0364(10) 0.0128(8) 0.0075(8) -0.0036(8)
C25 0.0439(11) 0.0237(9) 0.0254(8) 0.0060(7) 0.0089(8) 0.0003(8)
O7 0.085(2) 0.206(5) 0.223(5) -0.086(4) -0.016(3) 0.013(3)
N3 0.089(2) 0.083(2) 0.0792(19) 0.0079(16) 0.0169(16) -0.0078(17)
C26 0.145(5) 0.160(5) 0.139(5) 0.007(4) 0.025(4) 0.044(4)
C27 0.379(12) 0.166(6) 0.090(4) 0.047(4) 0.017(5) -0.063(7)
C28 0.095(3) 0.133(4) 0.106(3) -0.033(3) 0.014(3) -0.033(3)
O8 0.214(8) 0.375(12) 0.315(9) 0.175(8) 0.126(7) 0.060(6)
N4 0.117(3) 0.098(3) 0.103(3) -0.014(2) 0.034(2) -0.005(2)
C29 0.199(7) 0.152(6) 0.152(5) 0.013(4) 0.061(5) 0.002(5)
C30 0.250(9) 0.263(10) 0.180(7) 0.008(7) 0.068(7) 0.144(8)
C31 0.122(4) 0.180(7) 0.177(6) 0.020(5) 0.060(4) 0.010(4)
O9 0.146(6) 0.173(7) 0.138(6) -0.044(5) 0.027(5) -0.013(5)
N5 0.197(11) 0.146(10) 0.129(9) -0.017(7) 0.042(8) 0.053(8)
C32 0.144(8) 0.191(10) 0.180(9) 0.010(8) 0.053(7) -0.001(7)
C33 0.093(5) 0.114(6) 0.085(5) -0.011(4) 0.030(4) -0.011(5)
C34 0.167(9) 0.135(7) 0.109(6) 0.003(6) 0.030(6) 0.031(7)
O9A 0.233(10) 0.210(10) 0.222(10) -0.036(8) 0.068(8) -0.015(8)
N5A 0.103(5) 0.065(4) 0.065(5) 0.014(4) 0.038(4) 0.034(4)
C32A 0.130(8) 0.169(9) 0.143(9) -0.001(7) 0.057(7) 0.003(7)
C33A 0.112(7) 0.113(7) 0.133(8) -0.036(6) 0.059(6) -0.020(6)
C34A 0.186(10) 0.168(10) 0.144(9) -0.006(8) 0.018(8) 0.041(8)

loop_
_atom_type_symbol
_atom_type_description
_atom_type_scat_dispersion_real
_atom_type_scat_dispersion_imag
_atom_type_scat_source
C C 0.0033 0.0016 'International Tables Vol C Tables 4.2.6.8 and 6.1.1.4'
H H 0.0000 0.0000 'International Tables Vol C Tables 4.2.6.8 and 6.1.1.4'
N N 0.0061 0.0033 'International Tables Vol C Tables 4.2.6.8 and 6.1.1.4'
O O 0.0106 0.0060 'International Tables Vol C Tables 4.2.6.8 and 6.1.1.4'
Zn Zn 0.2839 1.4301 'International Tables Vol C Tables 4.2.6.8 and 6.1.1.4'

loop_
_geom_angle_atom_site_label_1
_geom_angle_atom_site_label_2
_geom_angle_atom_site_label_3
_geom_angle
_geom_angle_site_symmetry_1
_geom_angle_site_symmetry_3
_geom_angle_publ_flag
O3 Zn1 Zn1 84.82(5) . 3_766 ?
O3 Zn1 O4 159.04(7) . 3_766 ?
O3 Zn1 O5 87.54(7) . 4_565 ?
O3 Zn1 O6 89.48(8) . 2_756 ?
O3 Zn1 N1 103.63(7) . . ?
O4 Zn1 Zn1 74.22(5) 3_766 3_766 ?
O5 Zn1 Zn1 79.39(5) 4_565 3_766 ?
O5 Zn1 O4 88.47(8) 4_565 3_766 ?
O5 Zn1 O6 159.25(7) 4_565 2_756 ?
O6 Zn1 Zn1 79.90(5) 2_756 3_766 ?
O6 Zn1 O4 87.01(7) 2_756 3_766 ?
N1 Zn1 Zn1 171.52(6) . 3_766 ?
N1 Zn1 O4 97.33(7) . 3_766 ?
N1 Zn1 O5 101.46(7) . 4_565 ?
N1 Zn1 O6 99.20(7) . 2_756 ?
C14 O3 Zn1 120.84(14) . . ?
C14 O4 Zn1 134.39(14) . 3_766 ?
C25 O5 Zn1 127.55(13) . 4_566 ?
C25 O6 Zn1 126.88(14) . 2_746 ?
C1 N1 Zn1 120.47(16) . . ?
C1 N1 C5 117.9(2) . . ?
C5 N1 Zn1 121.65(15) . . ?
C7 N2 C6 116.8(2) . . ?
C8 N2 C6 117.8(2) . . ?
C8 N2 C7 125.3(2) . . ?
N1 C1 H1 118.9 . . ?
N1 C1 C2 122.2(3) . . ?
C2 C1 H1 118.9 . . ?
C1 C2 H2 120.3 . . ?
C1 C2 C3 119.4(3) . . ?
C3 C2 H2 120.3 . . ?
C2 C3 H3 120.4 . . ?
C4 C3 C2 119.3(3) . . ?
C4 C3 H3 120.4 . . ?
C3 C4 C5 117.9(2) . . ?
C3 C4 C6 121.9(2) . . ?
C5 C4 C6 120.1(2) . . ?
N1 C5 C4 123.3(2) . . ?
N1 C5 H5 118.3 . . ?
C4 C5 H5 118.3 . . ?
N2 C6 C4 113.1(2) . . ?
N2 C6 H6A 109.0 . . ?
N2 C6 H6B 109.0 . . ?
C4 C6 H6A 109.0 . . ?
C4 C6 H6B 109.0 . . ?
H6A C6 H6B 107.8 . . ?
O1 C7 N2 120.7(3) . . ?
O1 C7 C11 122.3(3) . . ?
N2 C7 C11 117.0(3) . . ?
O2 C8 N2 120.4(3) . . ?
O2 C8 C9 122.7(3) . . ?
N2 C8 C9 116.9(2) . . ?
C10 C9 C8 119.8(2) . . ?
C13 C9 C8 120.1(3) . . ?
C13 C9 C10 120.1(3) . . ?
C9 C10 C10 119.4(3) . 3_665 ?
C11 C10 C9 121.5(3) . . ?
C11 C10 C10 119.1(3) . 3_665 ?
C10 C11 C7 119.4(3) . . ?
C12 C11 C7 120.2(3) . . ?
C12 C11 C10 120.4(3) . . ?
C11 C12 H12 119.7 . . ?
C11 C12 C13 120.5(3) . 3_665 ?
C13 C12 H12 119.7 3_665 . ?
C9 C13 C12 120.4(3) . 3_665 ?
C9 C13 H13 119.8 . . ?
C12 C13 H13 119.8 3_665 . ?
O3 C14 C15 117.13(19) . . ?
O4 C14 O3 125.70(18) . . ?
O4 C14 C15 117.17(18) . . ?
C16 C15 C14 120.28(19) . . ?
C20 C15 C14 119.79(19) . . ?
C20 C15 C16 119.92(18) . . ?
C15 C16 H16 119.6 . . ?
C17 C16 C15 120.8(2) . . ?
C17 C16 H16 119.6 . . ?
C16 C17 H17 119.7 . . ?
C16 C17 C18 120.5(2) . . ?
C18 C17 H17 119.7 . . ?
C19 C18 C17 118.93(18) . . ?
C19 C18 C24 118.90(19) . . ?
C24 C18 C17 122.17(19) . . ?
C18 C19 C20 119.06(19) . . ?
C18 C19 C21 118.79(19) . . ?
C20 C19 C21 122.2(2) . . ?
C15 C20 C19 120.79(19) . . ?
C15 C20 H20 119.6 . . ?
C19 C20 H20 119.6 . . ?
C19 C21 H21 119.5 . . ?
C22 C21 C19 120.9(2) . . ?
C22 C21 H21 119.5 . . ?
C21 C22 H22 119.7 . . ?
C21 C22 C23 120.5(2) . . ?
C23 C22 H22 119.7 . . ?
C22 C23 C25 120.18(18) . . ?
C24 C23 C22 119.68(18) . . ?
C24 C23 C25 120.11(18) . . ?
C18 C24 H24 119.4 . . ?
C23 C24 C18 121.11(19) . . ?
C23 C24 H24 119.4 . . ?
O5 C25 C23 117.09(18) . . ?
O6 C25 O5 125.80(18) . . ?
O6 C25 C23 117.10(18) . . ?
C27 N3 C26 121.1(6) . . ?
C28 N3 C26 115.3(5) . . ?
C28 N3 C27 123.4(6) . . ?
N3 C26 H26A 109.5 . . ?
N3 C26 H26B 109.5 . . ?
N3 C26 H26C 109.5 . . ?
H26A C26 H26B 109.5 . . ?
H26A C26 H26C 109.5 . . ?
H26B C26 H26C 109.5 . . ?
N3 C27 H27A 109.5 . . ?
N3 C27 H27B 109.5 . . ?
N3 C27 H27C 109.5 . . ?
H27A C27 H27B 109.5 . . ?
H27A C27 H27C 109.5 . . ?
H27B C27 H27C 109.5 . . ?
O7 C28 N3 121.4(6) . . ?
O7 C28 H28 119.3 . . ?
N3 C28 H28 119.3 . . ?
C30 N4 C29 119.9(6) . . ?
C30 N4 C31 123.6(6) . . ?
C31 N4 C29 116.5(6) . . ?
N4 C29 H29A 109.5 . . ?
N4 C29 H29B 109.5 . . ?
N4 C29 H29C 109.5 . . ?
H29A C29 H29B 109.5 . . ?
H29A C29 H29C 109.5 . . ?
H29B C29 H29C 109.5 . . ?
N4 C30 H30A 109.5 . . ?
N4 C30 H30B 109.5 . . ?
N4 C30 H30C 109.5 . . ?
H30A C30 H30B 109.5 . . ?
H30A C30 H30C 109.5 . . ?
H30B C30 H30C 109.5 . . ?
O8 C31 N4 116.1(7) . . ?
O8 C31 H31 121.9 . . ?
N4 C31 H31 121.9 . . ?
C33 N5 C32 117.0(7) . . ?
C33 N5 C34 124.2(8) . . ?
C34 N5 C32 118.4(7) . . ?
N5 C32 H32A 109.6 . . ?
N5 C32 H32B 109.8 . . ?
N5 C32 H32C 109.0 . . ?
H32A C32 H32B 109.5 . . ?
H32A C32 H32C 109.5 . . ?
H32B C32 H32C 109.5 . . ?
O9 C33 N5 122.1(10) . . ?
O9 C33 H33 119.6 . . ?
N5 C33 H33 118.3 . . ?
N5 C34 H34A 109.0 . . ?
N5 C34 H34B 109.4 . . ?
N5 C34 H34C 110.0 . . ?
H34A C34 H34B 109.5 . . ?
H34A C34 H34C 109.5 . . ?
H34B C34 H34C 109.5 . . ?
C33A N5A C32A 108.1(9) . . ?
C33A N5A C34A 138.5(12) . . ?
C34A N5A C32A 112.2(12) . . ?
N5A C32A H32D 109.2 . . ?
N5A C32A H32E 108.4 . . ?
N5A C32A H32F 110.8 . . ?
H32D C32A H32E 109.5 . . ?
H32D C32A H32F 109.5 . . ?
H32E C32A H32F 109.5 . . ?
O9A C33A N5A 111.8(14) . . ?
O9A C33A H33A 124.5 . . ?
N5A C33A H33A 123.7 . . ?
N5A C34A H34D 111.0 . . ?
N5A C34A H34E 108.2 . . ?
N5A C34A H34F 109.2 . . ?
H34D C34A H34E 109.5 . . ?
H34D C34A H34F 109.5 . . ?
H34E C34A H34F 109.5 . . ?

loop_
_geom_bond_atom_site_label_1
_geom_bond_atom_site_label_2
_geom_bond_distance
_geom_bond_site_symmetry_2
_geom_bond_publ_flag
Zn1 Zn1 2.9684(5) 3_766 ?
Zn1 O3 2.0313(14) . ?
Zn1 O4 2.0454(15) 3_766 ?
Zn1 O5 2.0434(14) 4_565 ?
Zn1 O6 2.0442(14) 2_756 ?
Zn1 N1 2.0319(18) . ?
O1 C7 1.206(4) . ?
O2 C8 1.214(3) . ?
O3 C14 1.256(3) . ?
O4 Zn1 2.0453(14) 3_766 ?
O4 C14 1.250(3) . ?
O5 Zn1 2.0435(14) 4_566 ?
O5 C25 1.258(3) . ?
O6 Zn1 2.0441(14) 2_746 ?
O6 C25 1.251(3) . ?
N1 C1 1.332(3) . ?
N1 C5 1.339(3) . ?
N2 C6 1.476(3) . ?
N2 C7 1.394(4) . ?
N2 C8 1.387(3) . ?
C1 H1 0.9300 . ?
C1 C2 1.373(4) . ?
C2 H2 0.9300 . ?
C2 C3 1.379(5) . ?
C3 H3 0.9300 . ?
C3 C4 1.366(4) . ?
C4 C5 1.383(3) . ?
C4 C6 1.506(4) . ?
C5 H5 0.9300 . ?
C6 H6A 0.9700 . ?
C6 H6B 0.9700 . ?
C7 C11 1.484(4) . ?
C8 C9 1.480(4) . ?
C9 C10 1.406(4) . ?
C9 C13 1.374(4) . ?
C10 C10 1.416(5) 3_665 ?
C10 C11 1.405(4) . ?
C11 C12 1.370(4) . ?
C12 H12 0.9300 . ?
C12 C13 1.398(4) 3_665 ?
C13 C12 1.399(4) 3_665 ?
C13 H13 0.9300 . ?
C14 C15 1.505(2) . ?
C15 C16 1.410(3) . ?
C15 C20 1.370(3) . ?
C16 H16 0.9300 . ?
C16 C17 1.363(3) . ?
C17 H17 0.9300 . ?
C17 C18 1.420(3) . ?
C18 C19 1.415(3) . ?
C18 C24 1.415(3) . ?
C19 C20 1.416(3) . ?
C19 C21 1.419(3) . ?
C20 H20 0.9300 . ?
C21 H21 0.9300 . ?
C21 C22 1.361(3) . ?
C22 H22 0.9300 . ?
C22 C23 1.412(3) . ?
C23 C24 1.370(3) . ?
C23 C25 1.501(2) . ?
C24 H24 0.9300 . ?
O7 C28 1.202(7) . ?
N3 C26 1.442(7) . ?
N3 C27 1.375(5) . ?
N3 C28 1.341(6) . ?
C26 H26A 0.9600 . ?
C26 H26B 0.9600 . ?
C26 H26C 0.9600 . ?
C27 H27A 0.9600 . ?
C27 H27B 0.9600 . ?
C27 H27C 0.9600 . ?
C28 H28 0.9300 . ?
O8 C31 1.248(9) . ?
N4 C29 1.430(7) . ?
N4 C30 1.351(8) . ?
N4 C31 1.367(6) . ?
C29 H29A 0.9600 . ?
C29 H29B 0.9600 . ?
C29 H29C 0.9600 . ?
C30 H30A 0.9600 . ?
C30 H30B 0.9600 . ?
C30 H30C 0.9600 . ?
C31 H31 0.9300 . ?
O9 C33 1.192(7) . ?
N5 C32 1.468(8) . ?
N5 C33 1.426(7) . ?
N5 C34 1.427(8) . ?
C32 H32A 0.9599 . ?
C32 H32B 0.9601 . ?
C32 H32C 0.9600 . ?
C33 H33 0.9301 . ?
C34 H34A 0.9599 . ?
C34 H34B 0.9600 . ?
C34 H34C 0.9600 . ?
O9A C33A 1.215(8) . ?
N5A C32A 1.476(8) . ?
N5A C33A 1.421(8) . ?
N5A C34A 1.447(8) . ?
C32A H32D 0.9602 . ?
C32A H32E 0.9599 . ?
C32A H32F 0.9599 . ?
C33A H33A 0.9297 . ?
C34A H34D 0.9599 . ?
C34A H34E 0.9602 . ?
C34A H34F 0.9601 . ?

loop_
_geom_torsion_atom_site_label_1
_geom_torsion_atom_site_label_2
_geom_torsion_atom_site_label_3
_geom_torsion_atom_site_label_4
_geom_torsion
_geom_torsion_site_symmetry_1
_geom_torsion_site_symmetry_2
_geom_torsion_site_symmetry_3
_geom_torsion_site_symmetry_4
_geom_torsion_publ_flag
Zn1 O3 C14 O4 1.8(3) . . . . ?
Zn1 O3 C14 C15 -177.47(13) . . . . ?
Zn1 O4 C14 O3 -2.3(4) 3_766 . . . ?
Zn1 O4 C14 C15 176.97(15) 3_766 . . . ?
Zn1 O5 C25 O6 7.5(3) 4_566 . . . ?
Zn1 O5 C25 C23 -171.41(14) 4_566 . . . ?
Zn1 O6 C25 O5 -9.3(3) 2_746 . . . ?
Zn1 O6 C25 C23 169.57(14) 2_746 . . . ?
Zn1 N1 C1 C2 -178.2(3) . . . . ?
Zn1 N1 C5 C4 -179.77(19) . . . . ?
O1 C7 C11 C10 176.8(3) . . . . ?
O1 C7 C11 C12 -4.1(5) . . . . ?
O2 C8 C9 C10 -179.5(3) . . . . ?
O2 C8 C9 C13 -0.3(5) . . . . ?
O3 C14 C15 C16 6.1(3) . . . . ?
O3 C14 C15 C20 -175.1(2) . . . . ?
O4 C14 C15 C16 -173.2(2) . . . . ?
O4 C14 C15 C20 5.6(3) . . . . ?
N1 C1 C2 C3 -1.6(7) . . . . ?
N2 C7 C11 C10 -2.8(4) . . . . ?
N2 C7 C11 C12 176.3(3) . . . . ?
N2 C8 C9 C10 0.9(4) . . . . ?
N2 C8 C9 C13 -179.9(3) . . . . ?
C1 N1 C5 C4 0.6(4) . . . . ?
C1 C2 C3 C4 -0.3(7) . . . . ?
C2 C3 C4 C5 2.2(6) . . . . ?
C2 C3 C4 C6 179.7(4) . . . . ?
C3 C4 C5 N1 -2.4(4) . . . . ?
C3 C4 C6 N2 102.9(4) . . . . ?
C5 N1 C1 C2 1.4(5) . . . . ?
C5 C4 C6 N2 -79.6(3) . . . . ?
C6 N2 C7 O1 2.8(4) . . . . ?
C6 N2 C7 C11 -177.6(2) . . . . ?
C6 N2 C8 O2 -1.0(4) . . . . ?
C6 N2 C8 C9 178.5(2) . . . . ?
C6 C4 C5 N1 -180.0(2) . . . . ?
C7 N2 C6 C4 -84.6(3) . . . . ?
C7 N2 C8 O2 176.9(3) . . . . ?
C7 N2 C8 C9 -3.6(4) . . . . ?
C7 C11 C12 C13 179.3(3) . . . 3_665 ?
C8 N2 C6 C4 93.5(3) . . . . ?
C8 N2 C7 O1 -175.1(3) . . . . ?
C8 N2 C7 C11 4.5(4) . . . . ?
C8 C9 C10 C10 -179.6(3) . . . 3_665 ?
C8 C9 C10 C11 0.5(4) . . . . ?
C8 C9 C13 C12 179.7(3) . . . 3_665 ?
C9 C10 C11 C7 0.5(4) . . . . ?
C9 C10 C11 C12 -178.6(3) . . . . ?
C10 C9 C13 C12 -1.1(5) . . . 3_665 ?
C10 C10 C11 C7 -179.4(3) 3_665 . . . ?
C10 C10 C11 C12 1.5(5) 3_665 . . . ?
C10 C11 C12 C13 -1.6(6) . . . 3_665 ?
C13 C9 C10 C10 1.1(5) . . . 3_665 ?
C13 C9 C10 C11 -178.7(3) . . . . ?
C14 C15 C16 C17 179.0(2) . . . . ?
C14 C15 C20 C19 -179.1(2) . . . . ?
C15 C16 C17 C18 0.4(4) . . . . ?
C16 C15 C20 C19 -0.4(4) . . . . ?
C16 C17 C18 C19 -0.8(4) . . . . ?
C16 C17 C18 C24 178.5(2) . . . . ?
C17 C18 C19 C20 0.6(3) . . . . ?
C17 C18 C19 C21 -179.0(2) . . . . ?
C17 C18 C24 C23 -179.5(2) . . . . ?
C18 C19 C20 C15 -0.1(3) . . . . ?
C18 C19 C21 C22 -1.1(4) . . . . ?
C19 C18 C24 C23 -0.1(3) . . . . ?
C19 C21 C22 C23 -0.9(4) . . . . ?
C20 C15 C16 C17 0.2(4) . . . . ?
C20 C19 C21 C22 179.3(2) . . . . ?
C21 C19 C20 C15 179.5(2) . . . . ?
C21 C22 C23 C24 2.5(4) . . . . ?
C21 C22 C23 C25 -175.2(2) . . . . ?
C22 C23 C24 C18 -1.9(3) . . . . ?
C22 C23 C25 O5 173.2(2) . . . . ?
C22 C23 C25 O6 -5.8(3) . . . . ?
C24 C18 C19 C20 -178.7(2) . . . . ?
C24 C18 C19 C21 1.7(3) . . . . ?
C24 C23 C25 O5 -4.5(3) . . . . ?
C24 C23 C25 O6 176.5(2) . . . . ?
C25 C23 C24 C18 175.72(19) . . . . ?
C26 N3 C28 O7 177.6(5) . . . . ?
C27 N3 C28 O7 3.0(8) . . . . ?
C29 N4 C31 O8 -172.0(8) . . . . ?
C30 N4 C31 O8 9.3(12) . . . . ?
C32 N5 C33 O9 175.1(13) . . . . ?
C34 N5 C33 O9 3(3) . . . . ?
C32A N5A C33A O9A -176.0(12) . . . . ?
C34A N5A C33A O9A 18(2) . . . . ?
